data_4127173
loop_
_publ_author_name
'Xu, Hai'
'He, Jia'
'Shi, Jiarong'
'Tan, Liang'
'Qiu, Dachuan'
'Luo, Xiaohua'
'Li, Yang'

_publ_section_title
;
 Domino Aryne Annulation via Nucleophilic-Ene Process.
;
_journal_name_full 'Journal of the American Chemical Society'
_journal_paper_doi 10.1021/jacs.8b01005
_journal_year 2018
_chemical_formula_sum 'C24 H29 N O2 S'
_chemical_formula_weight 395.54
_chemical_name_systematic
; 
 ? 
;
_space_group_IT_number 14
_symmetry_cell_setting monoclinic
_symmetry_space_group_name_Hall '-P 2ybc'
_symmetry_space_group_name_H-M 'P 1 21/c 1'
_atom_sites_solution_hydrogens geom
_atom_sites_solution_primary direct
_atom_sites_solution_secondary difmap
_audit_creation_method SHELXL-97
_cell_angle_alpha 90.00
_cell_angle_beta 99.662(4)
_cell_angle_gamma 90.00
_cell_formula_units_Z 4
_cell_length_a 9.5226(3)
_cell_length_b 15.1939(6)
_cell_length_c 14.7465(6)
_cell_measurement_reflns_used 3528
_cell_measurement_temperature 293(2)
_cell_measurement_theta_max 29.08
_cell_measurement_theta_min 3.45
_cell_volume 2103.34(14)
_computing_structure_refinement 'SHELXL-97 (Sheldrick, 1997)'
_computing_structure_solution 'SHELXS-97 (Sheldrick, 1990)'
_diffrn_ambient_temperature 293(2)
_diffrn_measured_fraction_theta_full 0.997
_diffrn_measured_fraction_theta_max 0.860
_diffrn_measurement_device_type 'multiwire proportional'
_diffrn_measurement_method 'phi and omega scans'
_diffrn_radiation_monochromator graphite
_diffrn_radiation_source 'fine-focus sealed tube'
_diffrn_radiation_type MoK\a
_diffrn_radiation_wavelength 0.71073
_diffrn_reflns_av_R_equivalents 0.0218
_diffrn_reflns_av_sigmaI/netI 0.0405
_diffrn_reflns_limit_h_max 12
_diffrn_reflns_limit_h_min -12
_diffrn_reflns_limit_k_max 16
_diffrn_reflns_limit_k_min -19
_diffrn_reflns_limit_l_max 11
_diffrn_reflns_limit_l_min -19
_diffrn_reflns_number 9382
_diffrn_reflns_theta_full 25.50
_diffrn_reflns_theta_max 29.08
_diffrn_reflns_theta_min 3.45
_exptl_absorpt_coefficient_mu 0.173
_exptl_absorpt_correction_type none
_exptl_crystal_colour colourless
_exptl_crystal_density_diffrn 1.249
_exptl_crystal_density_method 'not measured'
_exptl_crystal_description block
_exptl_crystal_F_000 848
_exptl_crystal_size_max 0.20
_exptl_crystal_size_mid 0.10
_exptl_crystal_size_min 0.10
_refine_diff_density_max 0.344
_refine_diff_density_min -0.345
_refine_diff_density_rms 0.041
_refine_ls_extinction_method none
_refine_ls_goodness_of_fit_ref 1.057
_refine_ls_hydrogen_treatment constr
_refine_ls_matrix_type full
_refine_ls_number_parameters 253
_refine_ls_number_reflns 4841
_refine_ls_number_restraints 0
_refine_ls_restrained_S_all 1.057
_refine_ls_R_factor_all 0.0744
_refine_ls_R_factor_gt 0.0518
_refine_ls_shift/su_max 0.000
_refine_ls_shift/su_mean 0.000
_refine_ls_structure_factor_coef Fsqd
_refine_ls_weighting_details 'calc w=1/[\s^2^(Fo^2^)+(0.0496P)^2^+0.6932P] where P=(Fo^2^+2Fc^2^)/3'
_refine_ls_weighting_scheme calc
_refine_ls_wR_factor_gt 0.1210
_refine_ls_wR_factor_ref 0.1366
_reflns_number_gt 3528
_reflns_number_total 4841
_reflns_threshold_expression >2sigma(I)
_cod_data_source_file ja8b01005_si_004.cif
_cod_data_source_block xh-9-35-1
_cod_depositor_comments
;
The following automatic conversions were performed:

'_symmetry_cell_setting' value 'Monoclinic' changed to 'monoclinic'
according to
/home/data/users/saulius/crontab/automatic-downloads/rss-feeds/ACS/lib/dictionaries/cif_core.dic
dictionary named 'cif_core.dic' version 2.4.2 from 2011-04-26.

Automatic conversion script
Id: cif_fix_values 4973 2017-02-22 13:04:09Z antanas 
;
_cod_original_sg_symbol_H-M P2(1)/c
_cod_database_code 4127173

loop_
_symmetry_equiv_pos_as_xyz
'x, y, z'
'-x, y+1/2, -z+1/2'
'-x, -y, -z'
'x, -y-1/2, z-1/2'

loop_
_atom_site_label
_atom_site_type_symbol
_atom_site_fract_x
_atom_site_fract_y
_atom_site_fract_z
_atom_site_U_iso_or_equiv
_atom_site_adp_type
_atom_site_occupancy
_atom_site_symmetry_multiplicity
_atom_site_calc_flag
_atom_site_refinement_flags
S1 S 0.43111(6) 0.12424(3) 0.33997(4) 0.04546(17) Uani 1 1 d .
N1 N 0.50005(16) 0.02956(10) 0.31926(11) 0.0382(4) Uani 1 1 d .
C5 C 0.3262(2) 0.16209(12) 0.23695(14) 0.0396(4) Uani 1 1 d .
C8 C 0.41123(19) -0.04808(12) 0.31388(13) 0.0351(4) Uani 1 1 d .
C14 C 0.4134(2) -0.04886(12) 0.14420(13) 0.0378(4) Uani 1 1 d .
H14A H 0.4081 0.0153 0.1495 0.045 Uiso 1 1 calc R
O1 O 0.33544(18) 0.10979(11) 0.40364(11) 0.0627(5) Uani 1 1 d .
C12 C 0.2809(2) -0.16198(13) 0.22601(15) 0.0416(5) Uani 1 1 d .
H12A H 0.2487 -0.1893 0.1699 0.050 Uiso 1 1 calc R
O2 O 0.54667(18) 0.18438(10) 0.36233(12) 0.0628(5) Uani 1 1 d .
C13 C 0.36348(18) -0.08638(12) 0.22845(13) 0.0343(4) Uani 1 1 d .
C19 C 0.6687(2) -0.05784(14) 0.23936(15) 0.0449(5) Uani 1 1 d .
H19A H 0.6558 -0.1084 0.2784 0.054 Uiso 1 1 calc R
C24 C 0.6464(2) 0.02573(13) 0.29386(14) 0.0419(5) Uani 1 1 d .
H24A H 0.6587 0.0771 0.2557 0.050 Uiso 1 1 calc R
C15 C 0.3184(2) -0.07335(13) 0.05483(14) 0.0452(5) Uani 1 1 d .
C10 C 0.2946(2) -0.15876(14) 0.38937(16) 0.0495(5) Uani 1 1 d .
H10A H 0.2710 -0.1829 0.4428 0.059 Uiso 1 1 calc R
C9 C 0.3783(2) -0.08441(14) 0.39387(14) 0.0426(5) Uani 1 1 d .
H9A H 0.4125 -0.0587 0.4505 0.051 Uiso 1 1 calc R
C18 C 0.5711(2) -0.07143(15) 0.14754(15) 0.0467(5) Uani 1 1 d .
H18A H 0.5776 -0.1326 0.1299 0.056 Uiso 1 1 calc R
H18B H 0.6070 -0.0361 0.1016 0.056 Uiso 1 1 calc R
C4 C 0.1813(2) 0.14840(15) 0.22151(17) 0.0515(6) Uani 1 1 d .
H4A H 0.1383 0.1187 0.2647 0.062 Uiso 1 1 calc R
C6 C 0.3890(2) 0.20636(13) 0.17192(16) 0.0472(5) Uani 1 1 d .
H6A H 0.4868 0.2160 0.1823 0.057 Uiso 1 1 calc R
C2 C 0.1611(2) 0.22279(14) 0.07519(17) 0.0532(6) Uani 1 1 d .
C7 C 0.3073(2) 0.23604(14) 0.09226(17) 0.0523(5) Uani 1 1 d .
H7A H 0.3505 0.2655 0.0490 0.063 Uiso 1 1 calc R
C11 C 0.2460(2) -0.19706(14) 0.30529(17) 0.0497(5) Uani 1 1 d .
H11A H 0.1891 -0.2471 0.3021 0.060 Uiso 1 1 calc R
C20 C 0.8236(2) -0.06018(18) 0.22206(19) 0.0627(7) Uani 1 1 d .
H20A H 0.8393 -0.1153 0.1921 0.075 Uiso 1 1 calc R
H20B H 0.8370 -0.0129 0.1801 0.075 Uiso 1 1 calc R
C17 C 0.3541(3) -0.12761(16) -0.00684(17) 0.0639(7) Uani 1 1 d .
H17A H 0.2905 -0.1389 -0.0607 0.096 Uiso 1 1 calc R
H17B H 0.4429 -0.1547 0.0033 0.096 Uiso 1 1 calc R
C3 C 0.1006(2) 0.17915(16) 0.14144(19) 0.0578(6) Uani 1 1 d .
H3A H 0.0026 0.1703 0.1316 0.069 Uiso 1 1 calc R
C23 C 0.7567(2) 0.03030(18) 0.38120(16) 0.0590(6) Uani 1 1 d .
H23A H 0.7420 0.0837 0.4145 0.071 Uiso 1 1 calc R
H23B H 0.7438 -0.0194 0.4202 0.071 Uiso 1 1 calc R
C16 C 0.1762(3) -0.02909(18) 0.03984(18) 0.0694(7) Uani 1 1 d .
H16A H 0.1221 -0.0482 -0.0177 0.104 Uiso 1 1 calc R
H16B H 0.1891 0.0335 0.0386 0.104 Uiso 1 1 calc R
H16C H 0.1261 -0.0442 0.0890 0.104 Uiso 1 1 calc R
C22 C 0.9079(2) 0.0295(2) 0.3610(2) 0.0700(8) Uani 1 1 d .
H22A H 0.9235 0.0815 0.3259 0.084 Uiso 1 1 calc R
H22B H 0.9747 0.0310 0.4184 0.084 Uiso 1 1 calc R
C21 C 0.9340(3) -0.05122(19) 0.3079(2) 0.0723(8) Uani 1 1 d .
H21A H 0.9311 -0.1028 0.3463 0.087 Uiso 1 1 calc R
H21B H 1.0280 -0.0479 0.2911 0.087 Uiso 1 1 calc R
C1 C 0.0718(3) 0.2549(2) -0.0128(2) 0.0832(9) Uani 1 1 d .
H1B H -0.0264 0.2408 -0.0125 0.125 Uiso 1 1 calc R
H1C H 0.1028 0.2269 -0.0643 0.125 Uiso 1 1 calc R
H1D H 0.0821 0.3175 -0.0175 0.125 Uiso 1 1 calc R

loop_
_atom_site_aniso_label
_atom_site_aniso_U_11
_atom_site_aniso_U_22
_atom_site_aniso_U_33
_atom_site_aniso_U_23
_atom_site_aniso_U_13
_atom_site_aniso_U_12
S1 0.0605(3) 0.0371(3) 0.0404(3) -0.0066(2) 0.0133(2) -0.0005(2)
N1 0.0410(8) 0.0349(8) 0.0403(9) -0.0001(7) 0.0117(7) -0.0026(6)
C5 0.0474(11) 0.0293(9) 0.0452(12) -0.0041(9) 0.0162(9) 0.0009(8)
C8 0.0366(9) 0.0325(9) 0.0380(11) 0.0030(8) 0.0110(8) 0.0012(7)
C14 0.0499(11) 0.0300(9) 0.0343(10) 0.0009(8) 0.0095(9) 0.0018(8)
O1 0.0896(12) 0.0589(10) 0.0481(9) -0.0030(8) 0.0362(9) 0.0138(8)
C12 0.0416(10) 0.0357(10) 0.0469(12) -0.0009(9) 0.0062(9) -0.0009(8)
O2 0.0776(11) 0.0418(9) 0.0641(11) -0.0114(8) -0.0023(9) -0.0112(7)
C13 0.0363(9) 0.0306(9) 0.0370(10) 0.0027(8) 0.0085(8) 0.0042(7)
C19 0.0451(11) 0.0437(11) 0.0488(13) 0.0041(10) 0.0159(10) 0.0005(9)
C24 0.0416(10) 0.0421(11) 0.0443(12) 0.0045(9) 0.0136(9) -0.0053(8)
C15 0.0646(13) 0.0341(10) 0.0370(11) 0.0012(9) 0.0084(10) 0.0026(9)
C10 0.0564(13) 0.0474(12) 0.0498(14) 0.0120(11) 0.0235(11) -0.0011(10)
C9 0.0476(11) 0.0442(11) 0.0376(11) 0.0034(9) 0.0122(9) 0.0011(9)
C18 0.0527(12) 0.0490(12) 0.0426(12) -0.0030(10) 0.0199(10) 0.0005(9)
C4 0.0467(12) 0.0516(13) 0.0612(15) -0.0002(11) 0.0237(11) 0.0005(10)
C6 0.0456(11) 0.0399(11) 0.0579(14) 0.0027(10) 0.0143(10) -0.0031(9)
C2 0.0579(14) 0.0414(12) 0.0591(15) -0.0026(11) 0.0069(11) 0.0110(10)
C7 0.0617(14) 0.0420(12) 0.0556(14) 0.0054(11) 0.0166(11) -0.0001(10)
C11 0.0477(12) 0.0390(11) 0.0656(15) 0.0056(11) 0.0188(11) -0.0054(9)
C20 0.0484(13) 0.0671(16) 0.0772(18) -0.0027(14) 0.0235(12) 0.0059(11)
C17 0.0865(17) 0.0530(14) 0.0494(14) -0.0127(12) 0.0035(13) 0.0079(12)
C3 0.0425(12) 0.0577(14) 0.0745(17) -0.0073(13) 0.0131(12) 0.0051(10)
C23 0.0494(12) 0.0756(17) 0.0510(14) -0.0010(13) 0.0061(11) -0.0087(11)
C16 0.0765(17) 0.0704(17) 0.0540(15) -0.0119(13) -0.0099(13) 0.0204(13)
C22 0.0464(13) 0.088(2) 0.0741(19) 0.0025(16) 0.0046(13) -0.0088(12)
C21 0.0440(13) 0.0765(19) 0.097(2) 0.0134(17) 0.0122(14) 0.0060(12)
C1 0.0839(19) 0.082(2) 0.077(2) 0.0110(17) -0.0047(16) 0.0180(16)

loop_
_atom_type_symbol
_atom_type_description
_atom_type_scat_dispersion_real
_atom_type_scat_dispersion_imag
_atom_type_scat_source
C C 0.0033 0.0016 'International Tables Vol C Tables 4.2.6.8 and 6.1.1.4'
H H 0.0000 0.0000 'International Tables Vol C Tables 4.2.6.8 and 6.1.1.4'
N N 0.0061 0.0033 'International Tables Vol C Tables 4.2.6.8 and 6.1.1.4'
O O 0.0106 0.0060 'International Tables Vol C Tables 4.2.6.8 and 6.1.1.4'
S S 0.1246 0.1234 'International Tables Vol C Tables 4.2.6.8 and 6.1.1.4'

loop_
_geom_angle_atom_site_label_1
_geom_angle_atom_site_label_2
_geom_angle_atom_site_label_3
_geom_angle
O2 S1 O1 119.89(11)
O2 S1 N1 106.81(9)
O1 S1 N1 107.95(9)
O2 S1 C5 107.04(10)
O1 S1 C5 106.48(10)
N1 S1 C5 108.24(9)
C8 N1 C24 120.84(15)
C8 N1 S1 118.66(12)
C24 N1 S1 119.98(13)
C4 C5 C6 119.7(2)
C4 C5 S1 119.93(17)
C6 C5 S1 120.36(16)
C9 C8 C13 121.16(17)
C9 C8 N1 119.49(18)
C13 C8 N1 119.32(16)
C13 C14 C15 113.45(16)
C13 C14 C18 109.27(16)
C15 C14 C18 114.29(17)
C11 C12 C13 121.0(2)
C12 C13 C8 117.80(18)
C12 C13 C14 122.98(18)
C8 C13 C14 119.01(16)
C18 C19 C24 117.36(17)
C18 C19 C20 107.99(18)
C24 C19 C20 109.06(18)
N1 C24 C23 108.95(17)
N1 C24 C19 112.21(15)
C23 C24 C19 110.11(18)
C17 C15 C16 120.9(2)
C17 C15 C14 124.8(2)
C16 C15 C14 114.32(18)
C9 C10 C11 119.6(2)
C10 C9 C8 119.8(2)
C19 C18 C14 116.55(17)
C5 C4 C3 119.4(2)
C7 C6 C5 120.2(2)
C3 C2 C7 117.7(2)
C3 C2 C1 121.4(2)
C7 C2 C1 120.9(2)
C6 C7 C2 121.0(2)
C12 C11 C10 120.58(19)
C21 C20 C19 114.2(2)
C4 C3 C2 121.9(2)
C22 C23 C24 112.1(2)
C21 C22 C23 110.8(2)
C22 C21 C20 111.0(2)

loop_
_geom_bond_atom_site_label_1
_geom_bond_atom_site_label_2
_geom_bond_distance
S1 O2 1.4258(16)
S1 O1 1.4306(16)
S1 N1 1.6312(16)
S1 C5 1.768(2)
N1 C8 1.446(2)
N1 C24 1.503(2)
C5 C4 1.376(3)
C5 C6 1.386(3)
C8 C9 1.385(3)
C8 C13 1.393(3)
C14 C13 1.514(3)
C14 C15 1.514(3)
C14 C18 1.533(3)
C12 C11 1.375(3)
C12 C13 1.389(3)
C19 C18 1.523(3)
C19 C24 1.537(3)
C19 C20 1.539(3)
C24 C23 1.521(3)
C15 C17 1.314(3)
C15 C16 1.495(3)
C10 C9 1.378(3)
C10 C11 1.377(3)
C4 C3 1.378(3)
C6 C7 1.372(3)
C2 C3 1.384(3)
C2 C7 1.387(3)
C2 C1 1.508(3)
C20 C21 1.510(4)
C23 C22 1.518(3)
C22 C21 1.498(4)
